data_2222320
loop_
_publ_author_name
'Bakt\?ir, Zeliha'
'Akkurt, Mehmet'
'Kandinska, Meglena I.'
'Bogdanov, Milen G.'
'B\"uy\"ukg\"ung\"or, Orhan'

_publ_section_title
;(<i>S</i>)-Methyl
 2-[(3<i>R</i>,4<i>R</i>)-2-benzyl-3-(2-furyl)-1-oxo-1,2,3,4-tetrahydroisoquinoline-4-carboxamido]-3-(1<i>H</i>-indol-3-yl)propanoate
;
_journal_coeditor_code HB2987
_journal_issue 7
_journal_name_full 'Acta Crystallographica Section E'
_journal_page_first o1461
_journal_page_last o1462
_journal_paper_doi 10.1107/S160053680902025X
_journal_volume 65
_journal_year 2009
_chemical_formula_iupac 'C33 H29 N3 O5'
_chemical_formula_moiety 'C33 H29 N3 O5'
_chemical_formula_sum 'C33 H29 N3 O5'
_chemical_formula_weight 547.59
_chemical_name_systematic
;(<i>S</i>)-Methyl
 2-[(3<i>R</i>,4<i>R</i>)-2-benzyl-3-(2-furyl)-1-oxo-1,2,3,4-
tetrahydroisoquinoline-4-carboxamido]-3-(1<i>H</i>-indol-3-yl)propanoate
;
_space_group_IT_number 4
_symmetry_cell_setting monoclinic
_symmetry_space_group_name_Hall 'P 2yb'
_symmetry_space_group_name_H-M 'P 1 21 1'
_atom_sites_solution_hydrogens geom
_atom_sites_solution_primary direct
_atom_sites_solution_secondary difmap
_cell_angle_alpha 90
_cell_angle_beta 104.543(5)
_cell_angle_gamma 90
_cell_formula_units_Z 2
_cell_length_a 8.6866(5)
_cell_length_b 15.8630(7)
_cell_length_c 10.5480(6)
_cell_measurement_reflns_used 15289
_cell_measurement_temperature 296
_cell_measurement_theta_max 28.07
_cell_measurement_theta_min 1.99
_cell_volume 1406.90(13)
_computing_cell_refinement 'X-AREA (Stoe & Cie, 2002)'
_computing_data_collection 'X-AREA (Stoe & Cie, 2002)'
_computing_data_reduction 'X-RED32 (Stoe & Cie, 2002)'
_computing_molecular_graphics 'ORTEP-3 (Farrugia, 1997)'
_computing_publication_material 'WinGX (Farrugia, 1999)'
_computing_structure_refinement 'SHELXL97 (Sheldrick, 2008)'
_computing_structure_solution 'SIR97 (Altomare <i>et al.</i>, 1999)'
_diffrn_ambient_temperature 296
_diffrn_detector_area_resol_mean 6.67
_diffrn_measured_fraction_theta_full 0.999
_diffrn_measured_fraction_theta_max 0.999
_diffrn_measurement_device '2-circle goniometer'
_diffrn_measurement_device_type 'Stoe IPDS-2'
_diffrn_measurement_method \w
_diffrn_radiation_monochromator 'plane graphite'
_diffrn_radiation_type 'Mo K\a'
_diffrn_radiation_wavelength 0.71073
_diffrn_reflns_av_R_equivalents 0.0336
_diffrn_reflns_av_sigmaI/netI 0.0256
_diffrn_reflns_limit_h_max 10
_diffrn_reflns_limit_h_min -10
_diffrn_reflns_limit_k_max 19
_diffrn_reflns_limit_k_min -19
_diffrn_reflns_limit_l_max 13
_diffrn_reflns_limit_l_min -13
_diffrn_reflns_number 8814
_diffrn_reflns_reduction_process
;
;
_diffrn_reflns_theta_full 26.50
_diffrn_reflns_theta_max 26.50
_diffrn_reflns_theta_min 1.99
_exptl_absorpt_coefficient_mu 0.088
_exptl_absorpt_correction_T_max 0.969
_exptl_absorpt_correction_T_min 0.949
_exptl_absorpt_correction_type integration
_exptl_absorpt_process_details '(X-RED32; Stoe & Cie, 2002)'
_exptl_crystal_colour colourless
_exptl_crystal_density_diffrn 1.293
_exptl_crystal_density_method 'Not Measured'
_exptl_crystal_description prism
_exptl_crystal_F_000 576
_exptl_crystal_size_max 0.60
_exptl_crystal_size_mid 0.54
_exptl_crystal_size_min 0.36
_refine_diff_density_max 0.114
_refine_diff_density_min -0.104
_refine_ls_extinction_coef 0.015(2)
_refine_ls_extinction_expression Fc^*^=kFc[1+0.001Fc^2^\l^3^/sin(2\q)]^-1/4^
_refine_ls_extinction_method 'SHELXL97 (Sheldrick, 2008)'
_refine_ls_goodness_of_fit_ref 1.016
_refine_ls_hydrogen_treatment constr
_refine_ls_matrix_type full
_refine_ls_number_parameters 409
_refine_ls_number_reflns 3010
_refine_ls_number_restraints 16
_refine_ls_restrained_S_all 1.018
_refine_ls_R_factor_all 0.0406
_refine_ls_R_factor_gt 0.0332
_refine_ls_shift/su_max 0.000
_refine_ls_shift/su_mean 0.000
_refine_ls_structure_factor_coef Fsqd
_refine_ls_weighting_details 'calc w=1/[\s^2^(Fo^2^)+(0.0477P)^2^+0.0571P] where P=(Fo^2^+2Fc^2^)/3'
_refine_ls_weighting_scheme calc
_refine_ls_wR_factor_gt 0.0786
_refine_ls_wR_factor_ref 0.0818
_reflns_number_gt 2613
_reflns_number_total 3010
_reflns_threshold_expression I>2\s(I)
_cod_data_source_file hb2987.cif
_cod_data_source_block I
_cod_original_sg_symbol_H-M 'P 21'
_cod_database_code 2222320
_cod_database_fobs_code 2222320

loop_
_symmetry_equiv_pos_site_id
_symmetry_equiv_pos_as_xyz
1 x,y,z
2 -x,1/2+y,-z

loop_
_atom_site_aniso_label
_atom_site_aniso_U_11
_atom_site_aniso_U_22
_atom_site_aniso_U_33
_atom_site_aniso_U_12
_atom_site_aniso_U_13
_atom_site_aniso_U_23
O1 0.0850(14) 0.0796(14) 0.0907(14) 0.0121(11) 0.0078(11) -0.0070(11)
O2 0.0954(15) 0.0963(16) 0.0643(11) -0.0005(12) -0.0062(10) 0.0093(10)
O3 0.0906(12) 0.0369(8) 0.0542(8) -0.0009(8) 0.0084(8) -0.0075(7)
O4 0.0567(10) 0.0609(11) 0.0991(13) 0.0151(9) 0.0240(9) -0.0105(9)
O5 0.086(3) 0.092(3) 0.0578(17) -0.009(2) -0.0076(14) 0.0135(15)
N1 0.0965(18) 0.0772(17) 0.0752(15) 0.0155(15) 0.0288(13) 0.0313(12)
N2 0.0781(13) 0.0367(9) 0.0477(9) -0.0064(9) 0.0062(8) -0.0007(7)
N3 0.0401(8) 0.0474(10) 0.0548(9) -0.0010(8) 0.0116(7) -0.0024(7)
C1 0.0840(19) 0.0725(17) 0.0662(14) 0.0151(15) 0.0333(14) 0.0193(13)
C2 0.111(3) 0.083(2) 0.095(2) -0.003(2) 0.047(2) 0.0175(18)
C3 0.099(2) 0.119(3) 0.086(2) -0.023(2) 0.0338(19) 0.013(2)
C4 0.091(2) 0.140(3) 0.0739(18) -0.010(2) 0.0232(16) 0.027(2)
C5 0.088(2) 0.094(2) 0.0674(16) 0.0045(18) 0.0250(15) 0.0286(15)
C6 0.0792(16) 0.0700(16) 0.0543(12) 0.0158(14) 0.0301(12) 0.0154(11)
C7 0.0897(18) 0.0642(15) 0.0479(12) 0.0188(14) 0.0277(12) 0.0099(11)
C8 0.0902(18) 0.084(2) 0.0525(13) 0.0158(17) 0.0207(12) 0.0141(13)
C9 0.110(2) 0.0568(14) 0.0521(12) 0.0172(15) 0.0195(13) -0.0027(11)
C10 0.0926(18) 0.0425(11) 0.0479(11) -0.0084(12) 0.0058(11) 0.0001(9)
C11 0.0714(15) 0.0610(15) 0.0554(12) -0.0085(13) 0.0095(11) 0.0075(11)
C12 0.092(2) 0.141(3) 0.086(2) 0.018(2) -0.0044(18) 0.030(2)
C13 0.0492(10) 0.0376(10) 0.0473(10) 0.0005(9) 0.0149(8) -0.0032(8)
C14 0.0434(9) 0.0355(10) 0.0479(10) 0.0042(8) 0.0105(8) -0.0021(8)
C15 0.0445(10) 0.0378(10) 0.0423(9) -0.0006(8) 0.0074(8) 0.0002(7)
C16 0.0470(11) 0.0539(13) 0.0571(12) -0.0009(11) 0.0138(9) -0.0017(10)
C17 0.0518(12) 0.0590(14) 0.0651(13) -0.0142(11) 0.0092(10) 0.0024(11)
C18 0.0699(15) 0.0418(12) 0.0622(13) -0.0121(11) 0.0064(11) -0.0043(10)
C19 0.0627(13) 0.0405(12) 0.0578(12) 0.0037(10) 0.0128(10) -0.0044(9)
C20 0.0475(11) 0.0379(10) 0.0474(10) 0.0021(9) 0.0083(8) -0.0024(8)
C21 0.0451(11) 0.0486(12) 0.0515(11) 0.0078(10) 0.0088(9) -0.0064(9)
C22 0.0515(11) 0.0375(10) 0.0464(10) -0.0007(9) 0.0094(8) -0.0005(8)
C23 0.0657(14) 0.0493(13) 0.0505(11) 0.0076(11) 0.0144(10) 0.0010(9)
C24 0.140(5) 0.058(2) 0.067(2) 0.001(3) 0.014(3) 0.0133(17)
C25 0.156(6) 0.089(3) 0.059(2) 0.053(4) 0.027(3) 0.025(2)
C26 0.105(6) 0.142(7) 0.054(3) 0.011(5) -0.014(3) 0.009(4)
C27 0.0488(11) 0.0696(15) 0.0609(13) -0.0075(12) 0.0175(10) 0.0001(11)
C28 0.0380(10) 0.0452(11) 0.0675(13) 0.0024(9) 0.0133(9) 0.0017(9)
C29 0.0559(13) 0.0757(16) 0.0675(14) -0.0098(13) 0.0052(11) 0.0103(13)
C30 0.0757(17) 0.113(3) 0.0682(16) -0.0181(18) -0.0037(13) 0.0065(16)
C31 0.0659(17) 0.093(2) 0.090(2) -0.0139(17) -0.0041(14) -0.0100(17)
C32 0.0493(13) 0.0509(14) 0.121(2) -0.0071(12) 0.0136(14) -0.0062(15)
C33 0.0497(12) 0.0516(13) 0.0825(16) 0.0002(11) 0.0152(11) 0.0099(11)
C25' 0.09(2) 0.077(17) 0.052(16) 0.047(16) 0.039(16) 0.031(12)
C26' 0.037(11) 0.15(3) 0.08(2) 0.004(15) 0.019(11) 0.08(2)
C24' 0.045(11) 0.032(9) 0.051(10) 0.007(8) 0.010(8) -0.010(7)
O5' 0.12(2) 0.088(15) 0.18(3) 0.059(14) 0.049(17) 0.023(14)

loop_
_atom_site_type_symbol
_atom_site_label
_atom_site_fract_x
_atom_site_fract_y
_atom_site_fract_z
_atom_site_U_iso_or_equiv
_atom_site_thermal_displace_type
_atom_site_calc_flag
_atom_site_refinement_flags
_atom_site_occupancy
O O1 0.7796(3) 0.13450(15) 0.8595(2) 0.0877(8) Uani . . 1.000
O O2 0.8751(3) 0.20882(15) 1.04255(18) 0.0900(8) Uani . . 1.000
O O3 0.5503(2) 0.39216(9) 0.73029(15) 0.0623(5) Uani . . 1.000
O O4 0.7409(2) 0.14390(12) 0.4350(2) 0.0714(7) Uani . . 1.000
O O5 0.3408(6) 0.3203(3) 0.2533(3) 0.0832(15) Uani . . 0.859(14)
N N1 0.4577(3) 0.03542(17) 1.0943(2) 0.0817(10) Uani . . 1.000
N N2 0.5562(3) 0.25261(12) 0.76349(16) 0.0559(6) Uani . . 1.000
N N3 0.6645(2) 0.27926(11) 0.45137(17) 0.0475(5) Uani . . 1.000
C C1 0.3339(4) 0.04232(19) 0.9851(3) 0.0717(10) Uani . . 1.000
C C2 0.2120(5) -0.0141(2) 0.9326(3) 0.0926(14) Uani . . 1.000
C C3 0.0984(5) 0.0105(3) 0.8234(3) 0.0994(14) Uani . . 1.000
C C4 0.1055(5) 0.0888(3) 0.7664(3) 0.1012(13) Uani . . 1.000
C C5 0.2279(4) 0.1442(2) 0.8179(3) 0.0822(11) Uani . . 1.000
C C6 0.3448(3) 0.12196(17) 0.9300(2) 0.0655(9) Uani . . 1.000
C C7 0.4798(3) 0.16422(17) 1.0120(2) 0.0654(9) Uani . . 1.000
C C8 0.5422(4) 0.1086(2) 1.1101(2) 0.0751(10) Uani . . 1.000
C C9 0.5382(4) 0.25128(18) 0.9959(2) 0.0731(9) Uani . . 1.000
C C10 0.6440(3) 0.25915(15) 0.8994(2) 0.0631(8) Uani . . 1.000
C C11 0.7722(3) 0.19342(17) 0.9276(2) 0.0638(8) Uani . . 1.000
C C12 0.9983(5) 0.1470(3) 1.0888(4) 0.1111(14) Uani . . 1.000
C C13 0.5186(2) 0.32068(13) 0.68794(18) 0.0442(6) Uani . . 1.000
C C14 0.4349(2) 0.30917(13) 0.54335(18) 0.0424(6) Uani . . 1.000
C C15 0.3774(2) 0.22153(12) 0.50037(18) 0.0422(6) Uani . . 1.000
C C16 0.2255(3) 0.19519(15) 0.4982(2) 0.0525(7) Uani . . 1.000
C C17 0.1728(3) 0.11632(16) 0.4523(2) 0.0596(8) Uani . . 1.000
C C18 0.2738(3) 0.06173(15) 0.4106(2) 0.0598(8) Uani . . 1.000
C C19 0.4266(3) 0.08634(14) 0.4148(2) 0.0541(7) Uani . . 1.000
C C20 0.4788(2) 0.16665(13) 0.45772(18) 0.0449(6) Uani . . 1.000
C C21 0.6383(2) 0.19472(14) 0.44794(19) 0.0490(7) Uani . . 1.000
C C22 0.5424(2) 0.34225(13) 0.45839(18) 0.0457(6) Uani . . 1.000
C C23 0.4504(3) 0.37158(14) 0.3274(2) 0.0552(7) Uani . . 1.000
C C24 0.4590(11) 0.4436(3) 0.2647(4) 0.0905(19) Uani . . 0.859(14)
C C25 0.3411(11) 0.4410(4) 0.1445(5) 0.101(2) Uani . . 0.859(14)
C C26 0.2724(10) 0.3674(7) 0.1422(7) 0.106(3) Uani . . 0.859(14)
C C27 0.8112(3) 0.31240(18) 0.4263(2) 0.0591(8) Uani . . 1.000
C C28 0.9227(2) 0.34976(14) 0.5463(2) 0.0502(7) Uani . . 1.000
C C29 0.9300(3) 0.3188(2) 0.6691(2) 0.0682(8) Uani . . 1.000
C C30 1.0360(4) 0.3530(3) 0.7775(3) 0.0895(13) Uani . . 1.000
C C31 1.1350(4) 0.4169(2) 0.7639(3) 0.0872(11) Uani . . 1.000
C C32 1.1294(3) 0.44850(17) 0.6434(3) 0.0751(9) Uani . . 1.000
C C33 1.0234(3) 0.41541(15) 0.5341(3) 0.0615(8) Uani . . 1.000
C C25' 0.273(4) 0.346(2) 0.134(3) 0.069(10) Uani . . 0.141(14)
C C26' 0.280(3) 0.4291(17) 0.162(3) 0.088(13) Uani . . 0.141(14)
C C24' 0.385(3) 0.3089(12) 0.246(2) 0.043(6) Uani . . 0.141(14)
O O5' 0.390(3) 0.4486(14) 0.281(3) 0.127(13) Uani . . 0.141(14)
H H3 0.01520 -0.02590 0.78690 0.1190 Uiso calc R 1.000
H H2A 0.52760 0.20370 0.73080 0.0670 Uiso calc R 1.000
H H8 0.63080 0.11920 1.17880 0.0900 Uiso calc R 1.000
H H4 0.02690 0.10420 0.69260 0.1210 Uiso calc R 1.000
H H5 0.23240 0.19610 0.77810 0.0990 Uiso calc R 1.000
H H10 0.69520 0.31460 0.91210 0.0760 Uiso calc R 1.000
H H12A 1.05840 0.13960 1.02470 0.1340 Uiso calc R 1.000
H H12B 0.95090 0.09430 1.10290 0.1340 Uiso calc R 1.000
H H12C 1.06760 0.16600 1.16960 0.1340 Uiso calc R 1.000
H H14 0.34070 0.34550 0.52550 0.0510 Uiso calc R 1.000
H H9A 0.59770 0.27150 1.08090 0.0880 Uiso calc R 1.000
H H9B 0.44690 0.28800 0.96650 0.0880 Uiso calc R 1.000
H H18 0.23840 0.00840 0.37970 0.0720 Uiso calc R 1.000
H H19 0.49550 0.04910 0.38890 0.0650 Uiso calc R 1.000
H H22 0.59860 0.39150 0.50370 0.0550 Uiso calc R 1.000
H H24 0.52950 0.48760 0.29450 0.1090 Uiso calc . 0.859(14)
H H25 0.31740 0.48270 0.08070 0.1220 Uiso calc . 0.859(14)
H H26 0.18840 0.34880 0.07470 0.1270 Uiso calc . 0.859(14)
H H27A 0.78420 0.35540 0.35890 0.0710 Uiso calc R 1.000
H H27B 0.86550 0.26720 0.39320 0.0710 Uiso calc R 1.000
H H29 0.86360 0.27480 0.67960 0.0820 Uiso calc R 1.000
H H30 1.03940 0.33200 0.86040 0.1070 Uiso calc R 1.000
H H31 1.20660 0.43880 0.83730 0.1050 Uiso calc R 1.000
H H32 1.19670 0.49240 0.63410 0.0900 Uiso calc R 1.000
H H33 1.01980 0.43740 0.45170 0.0740 Uiso calc R 1.000
H H16 0.15770 0.23110 0.52810 0.0630 Uiso calc R 1.000
H H17 0.06920 0.09980 0.44940 0.0720 Uiso calc R 1.000
H H1 0.47870 -0.00800 1.14460 0.0980 Uiso calc R 1.000
H H2 0.20770 -0.06670 0.97030 0.1110 Uiso calc R 1.000
H H24' 0.40720 0.25180 0.25950 0.0520 Uiso calc . 0.141(14)
H H25' 0.21150 0.31920 0.06070 0.0840 Uiso calc . 0.141(14)
H H26' 0.21840 0.46940 0.10880 0.1060 Uiso calc . 0.141(14)

loop_
_atom_type_symbol
_atom_type_description
_atom_type_scat_dispersion_real
_atom_type_scat_dispersion_imag
_atom_type_scat_source
O O 0.0106 0.0060 'International Tables Vol C Tables 4.2.6.8 and 6.1.1.4'
N N 0.0061 0.0033 'International Tables Vol C Tables 4.2.6.8 and 6.1.1.4'
H H 0.0000 0.0000 'International Tables Vol C Tables 4.2.6.8 and 6.1.1.4'
C C 0.0033 0.0016 'International Tables Vol C Tables 4.2.6.8 and 6.1.1.4'

loop_
_exptl_crystal_face_index_h
_exptl_crystal_face_index_k
_exptl_crystal_face_index_l
_exptl_crystal_face_perp_dist
2 -2 5 0.1620
0 1 1 0.2020
0 1 -1 0.2550
8 0 1 0.2770
-8 0 -1 0.2250
0 -3 1 0.2210
3 -7 -5 0.2960
-4 0 9 0.2770
-1 2 2 0.2920
4 0 -1 0.3120
2 3 -2 0.4080
-1 -4 1 0.2940
-5 -1 -6 0.2280
0 0 1 0.2000
0 -1 -6 0.1590
3 0 -8 0.2360
3 -5 -4 0.2980
5 -5 -2 0.3200

loop_
_geom_angle_atom_site_label_1
_geom_angle_atom_site_label_2
_geom_angle_atom_site_label_3
_geom_angle_site_symmetry_1
_geom_angle_site_symmetry_2
_geom_angle_site_symmetry_3
_geom_angle
_geom_angle_publ_flag
C11 O2 C12 . . . 116.9(3) no
C23 O5 C26 . . . 104.8(5) no
C23 O5' C26' . . . 103.6(19) no
C1 N1 C8 . . . 108.7(2) no
C10 N2 C13 . . . 121.51(19) no
C21 N3 C22 . . . 123.57(17) no
C22 N3 C27 . . . 115.88(18) no
C21 N3 C27 . . . 119.83(18) no
C1 N1 H1 . . . 126.00 no
C8 N1 H1 . . . 126.00 no
C10 N2 H2A . . . 119.00 no
C13 N2 H2A . . . 119.00 no
N1 C1 C6 . . . 107.5(3) no
C2 C1 C6 . . . 122.6(3) no
N1 C1 C2 . . . 130.0(3) no
C1 C2 C3 . . . 117.8(3) no
C2 C3 C4 . . . 121.2(4) no
C3 C4 C5 . . . 120.8(3) no
C4 C5 C6 . . . 119.8(3) no
C5 C6 C7 . . . 134.6(3) no
C1 C6 C5 . . . 117.9(3) no
C1 C6 C7 . . . 107.5(2) no
C6 C7 C9 . . . 127.7(2) no
C6 C7 C8 . . . 105.3(2) no
C8 C7 C9 . . . 127.0(2) no
N1 C8 C7 . . . 111.1(2) no
C7 C9 C10 . . . 115.2(2) no
C9 C10 C11 . . . 110.5(2) no
N2 C10 C11 . . . 109.07(19) no
N2 C10 C9 . . . 113.3(2) no
O1 C11 O2 . . . 124.5(3) no
O1 C11 C10 . . . 125.2(2) no
O2 C11 C10 . . . 110.3(2) no
O3 C13 N2 . . . 122.22(18) no
N2 C13 C14 . . . 118.95(18) no
O3 C13 C14 . . . 118.83(18) no
C15 C14 C22 . . . 110.04(15) no
C13 C14 C15 . . . 116.70(16) no
C13 C14 C22 . . . 109.53(15) no
C14 C15 C20 . . . 119.04(16) no
C16 C15 C20 . . . 119.08(18) no
C14 C15 C16 . . . 121.85(18) no
C15 C16 C17 . . . 120.9(2) no
C16 C17 C18 . . . 120.0(2) no
C17 C18 C19 . . . 119.8(2) no
C18 C19 C20 . . . 120.3(2) no
C19 C20 C21 . . . 119.12(19) no
C15 C20 C19 . . . 119.86(19) no
C15 C20 C21 . . . 120.86(18) no
O4 C21 C20 . . . 121.6(2) no
N3 C21 C20 . . . 116.58(17) no
O4 C21 N3 . . . 121.77(18) no
C14 C22 C23 . . . 112.62(17) no
N3 C22 C14 . . . 110.35(16) no
N3 C22 C23 . . . 113.05(17) no
O5' C23 C24' . . . 111.7(15) no
C22 C23 C24 . . . 130.3(3) no
C22 C23 C24' . . . 113.9(9) no
O5 C23 C24 . . . 110.5(4) no
O5 C23 C22 . . . 119.2(2) no
O5' C23 C22 . . . 132.8(12) no
C23 C24 C25 . . . 107.6(5) no
C23 C24' C25' . . . 108.0(18) no
C24 C25 C26 . . . 105.5(6) no
C24' C25' C26' . . . 104(2) no
O5 C26 C25 . . . 111.6(7) no
O5' C26' C25' . . . 113(3) no
N3 C27 C28 . . . 113.23(17) no
C27 C28 C33 . . . 120.3(2) no
C29 C28 C33 . . . 118.4(2) no
C27 C28 C29 . . . 121.3(2) no
C28 C29 C30 . . . 120.2(3) no
C29 C30 C31 . . . 120.8(3) no
C30 C31 C32 . . . 120.0(3) no
C31 C32 C33 . . . 120.0(3) no
C28 C33 C32 . . . 120.7(3) no
C1 C2 H2 . . . 121.00 no
C3 C2 H2 . . . 121.00 no
C2 C3 H3 . . . 119.00 no
C4 C3 H3 . . . 119.00 no
C3 C4 H4 . . . 120.00 no
C5 C4 H4 . . . 120.00 no
C4 C5 H5 . . . 120.00 no
C6 C5 H5 . . . 120.00 no
N1 C8 H8 . . . 124.00 no
C7 C8 H8 . . . 125.00 no
C7 C9 H9A . . . 109.00 no
C7 C9 H9B . . . 109.00 no
C10 C9 H9A . . . 108.00 no
C10 C9 H9B . . . 108.00 no
H9A C9 H9B . . . 107.00 no
N2 C10 H10 . . . 108.00 no
C9 C10 H10 . . . 108.00 no
C11 C10 H10 . . . 108.00 no
O2 C12 H12A . . . 109.00 no
O2 C12 H12B . . . 109.00 no
O2 C12 H12C . . . 109.00 no
H12A C12 H12B . . . 109.00 no
H12A C12 H12C . . . 109.00 no
H12B C12 H12C . . . 109.00 no
C13 C14 H14 . . . 107.00 no
C15 C14 H14 . . . 107.00 no
C22 C14 H14 . . . 107.00 no
C15 C16 H16 . . . 120.00 no
C17 C16 H16 . . . 120.00 no
C16 C17 H17 . . . 120.00 no
C18 C17 H17 . . . 120.00 no
C17 C18 H18 . . . 120.00 no
C19 C18 H18 . . . 120.00 no
C18 C19 H19 . . . 120.00 no
C20 C19 H19 . . . 120.00 no
N3 C22 H22 . . . 107.00 no
C14 C22 H22 . . . 107.00 no
C23 C22 H22 . . . 107.00 no
C23 C24 H24 . . . 126.00 no
C25 C24 H24 . . . 126.00 no
C23 C24' H24' . . . 126.00 no
C25' C24' H24' . . . 126.00 no
C24 C25 H25 . . . 127.00 no
C26 C25 H25 . . . 127.00 no
C24' C25' H25' . . . 128.00 no
C26' C25' H25' . . . 128.00 no
O5 C26 H26 . . . 124.00 no
C25 C26 H26 . . . 124.00 no
O5' C26' H26' . . . 123.00 no
C25' C26' H26' . . . 124.00 no
N3 C27 H27B . . . 109.00 no
C28 C27 H27A . . . 109.00 no
N3 C27 H27A . . . 109.00 no
H27A C27 H27B . . . 108.00 no
C28 C27 H27B . . . 109.00 no
C28 C29 H29 . . . 120.00 no
C30 C29 H29 . . . 120.00 no
C29 C30 H30 . . . 120.00 no
C31 C30 H30 . . . 120.00 no
C32 C31 H31 . . . 120.00 no
C30 C31 H31 . . . 120.00 no
C31 C32 H32 . . . 120.00 no
C33 C32 H32 . . . 120.00 no
C32 C33 H33 . . . 120.00 no
C28 C33 H33 . . . 120.00 no

loop_
_geom_bond_atom_site_label_1
_geom_bond_atom_site_label_2
_geom_bond_site_symmetry_1
_geom_bond_site_symmetry_2
_geom_bond_distance
_geom_bond_publ_flag
O1 C11 . . 1.190(3) no
O2 C11 . . 1.336(3) no
O2 C12 . . 1.443(5) no
O3 C13 . . 1.225(2) no
O4 C21 . . 1.235(3) no
O5 C23 . . 1.344(5) no
O5 C26 . . 1.391(9) no
O5' C26' . . 1.41(4) no
O5' C23 . . 1.37(2) no
N1 C8 . . 1.361(4) no
N1 C1 . . 1.369(4) no
N2 C13 . . 1.333(3) no
N2 C10 . . 1.449(3) no
N3 C22 . . 1.473(3) no
N3 C21 . . 1.359(3) no
N3 C27 . . 1.463(3) no
N1 H1 . . 0.8600 no
N2 H2A . . 0.8600 no
C1 C6 . . 1.404(4) no
C1 C2 . . 1.391(5) no
C2 C3 . . 1.372(5) no
C3 C4 . . 1.388(6) no
C4 C5 . . 1.381(6) no
C5 C6 . . 1.397(4) no
C6 C7 . . 1.436(4) no
C7 C8 . . 1.364(4) no
C7 C9 . . 1.496(4) no
C9 C10 . . 1.538(4) no
C10 C11 . . 1.500(4) no
C13 C14 . . 1.527(3) no
C14 C22 . . 1.540(3) no
C14 C15 . . 1.508(3) no
C15 C16 . . 1.379(3) no
C15 C20 . . 1.391(3) no
C16 C17 . . 1.378(3) no
C17 C18 . . 1.381(4) no
C18 C19 . . 1.374(4) no
C19 C20 . . 1.389(3) no
C20 C21 . . 1.483(3) no
C22 C23 . . 1.487(3) no
C23 C24' . . 1.34(2) no
C23 C24 . . 1.332(5) no
C24 C25 . . 1.416(9) no
C24' C25' . . 1.45(4) no
C25 C26 . . 1.309(13) no
C25' C26' . . 1.35(4) no
C27 C28 . . 1.509(3) no
C28 C33 . . 1.387(3) no
C28 C29 . . 1.372(3) no
C29 C30 . . 1.386(4) no
C30 C31 . . 1.360(5) no
C31 C32 . . 1.356(4) no
C32 C33 . . 1.385(4) no
C2 H2 . . 0.9300 no
C3 H3 . . 0.9300 no
C4 H4 . . 0.9300 no
C5 H5 . . 0.9300 no
C8 H8 . . 0.9300 no
C9 H9A . . 0.9700 no
C9 H9B . . 0.9700 no
C10 H10 . . 0.9800 no
C12 H12A . . 0.9600 no
C12 H12B . . 0.9600 no
C12 H12C . . 0.9600 no
C14 H14 . . 0.9800 no
C16 H16 . . 0.9300 no
C17 H17 . . 0.9300 no
C18 H18 . . 0.9300 no
C19 H19 . . 0.9300 no
C22 H22 . . 0.9800 no
C24 H24 . . 0.9300 no
C24' H24' . . 0.9300 no
C25 H25 . . 0.9300 no
C25' H25' . . 0.9300 no
C26 H26 . . 0.9300 no
C26' H26' . . 0.9300 no
C27 H27A . . 0.9700 no
C27 H27B . . 0.9700 no
C29 H29 . . 0.9300 no
C30 H30 . . 0.9300 no
C31 H31 . . 0.9300 no
C32 H32 . . 0.9300 no
C33 H33 . . 0.9300 no

loop_
_geom_hbond_atom_site_label_D
_geom_hbond_atom_site_label_H
_geom_hbond_atom_site_label_A
_geom_hbond_site_symmetry_A
_geom_hbond_distance_DH
_geom_hbond_distance_HA
_geom_hbond_distance_DA
_geom_hbond_angle_DHA
_geom_hbond_publ_flag
C10 H10 O3 . 0.98 2.36 2.751(3) 103 no
C22 H22 O3 . 0.98 2.53 2.959(2) 106 no
C27 H27B O4 . 0.97 2.33 2.748(3) 105 no
N1 H1 O3 2_647 0.86 2.12 2.942(3) 161 yes
C12 H12A Cg5 1_655 0.96 2.63 3.551(5) 160 yes

loop_
_geom_torsion_atom_site_label_1
_geom_torsion_atom_site_label_2
_geom_torsion_atom_site_label_3
_geom_torsion_atom_site_label_4
_geom_torsion_site_symmetry_1
_geom_torsion_site_symmetry_2
_geom_torsion_site_symmetry_3
_geom_torsion_site_symmetry_4
_geom_torsion
_geom_torsion_publ_flag
C12 O2 C11 C10 . . . . 175.0(3) no
C12 O2 C11 O1 . . . . -3.2(4) no
C23 O5 C26 C25 . . . . 3.2(9) no
C26 O5 C23 C22 . . . . 177.2(4) no
C26 O5 C23 C24 . . . . -4.0(7) no
C8 N1 C1 C6 . . . . 1.4(3) no
C1 N1 C8 C7 . . . . -1.3(4) no
C8 N1 C1 C2 . . . . -177.0(4) no
C13 N2 C10 C11 . . . . -135.0(2) no
C10 N2 C13 C14 . . . . 176.3(2) no
C13 N2 C10 C9 . . . . 101.6(3) no
C10 N2 C13 O3 . . . . -3.0(4) no
C27 N3 C21 C20 . . . . -172.55(17) no
C22 N3 C21 C20 . . . . -2.7(3) no
C27 N3 C22 C23 . . . . 78.7(2) no
C21 N3 C22 C23 . . . . -91.5(2) no
C21 N3 C22 C14 . . . . 35.6(2) no
C27 N3 C21 O4 . . . . 6.2(3) no
C27 N3 C22 C14 . . . . -154.15(16) no
C22 N3 C27 C28 . . . . 78.7(2) no
C21 N3 C27 C28 . . . . -110.7(2) no
C22 N3 C21 O4 . . . . 176.06(19) no
C2 C1 C6 C7 . . . . 177.5(3) no
C2 C1 C6 C5 . . . . -0.2(5) no
N1 C1 C6 C7 . . . . -1.0(3) no
N1 C1 C6 C5 . . . . -178.7(3) no
C6 C1 C2 C3 . . . . -0.6(5) no
N1 C1 C2 C3 . . . . 177.5(4) no
C1 C2 C3 C4 . . . . 0.6(6) no
C2 C3 C4 C5 . . . . 0.3(6) no
C3 C4 C5 C6 . . . . -1.1(6) no
C4 C5 C6 C1 . . . . 1.0(5) no
C4 C5 C6 C7 . . . . -175.9(3) no
C1 C6 C7 C9 . . . . -178.5(3) no
C1 C6 C7 C8 . . . . 0.2(3) no
C5 C6 C7 C8 . . . . 177.4(3) no
C5 C6 C7 C9 . . . . -1.3(5) no
C9 C7 C8 N1 . . . . 179.4(3) no
C6 C7 C8 N1 . . . . 0.7(3) no
C8 C7 C9 C10 . . . . 98.6(3) no
C6 C7 C9 C10 . . . . -82.9(4) no
C7 C9 C10 C11 . . . . -48.9(3) no
C7 C9 C10 N2 . . . . 73.8(3) no
C9 C10 C11 O2 . . . . -67.8(3) no
N2 C10 C11 O2 . . . . 167.1(2) no
C9 C10 C11 O1 . . . . 110.3(3) no
N2 C10 C11 O1 . . . . -14.8(4) no
N2 C13 C14 C22 . . . . -116.6(2) no
N2 C13 C14 C15 . . . . 9.3(3) no
O3 C13 C14 C22 . . . . 62.7(2) no
O3 C13 C14 C15 . . . . -171.43(17) no
C13 C14 C15 C20 . . . . -89.9(2) no
C15 C14 C22 C23 . . . . 77.8(2) no
C22 C14 C15 C16 . . . . -142.20(18) no
C22 C14 C15 C20 . . . . 35.7(2) no
C15 C14 C22 N3 . . . . -49.5(2) no
C13 C14 C15 C16 . . . . 92.2(2) no
C13 C14 C22 C23 . . . . -152.62(17) no
C13 C14 C22 N3 . . . . 80.0(2) no
C14 C15 C16 C17 . . . . 176.68(19) no
C20 C15 C16 C17 . . . . -1.2(3) no
C16 C15 C20 C19 . . . . -0.5(3) no
C14 C15 C20 C21 . . . . -3.1(3) no
C16 C15 C20 C21 . . . . 174.88(18) no
C14 C15 C20 C19 . . . . -178.47(18) no
C15 C16 C17 C18 . . . . 1.6(3) no
C16 C17 C18 C19 . . . . -0.1(3) no
C17 C18 C19 C20 . . . . -1.6(3) no
C18 C19 C20 C15 . . . . 1.9(3) no
C18 C19 C20 C21 . . . . -173.54(19) no
C15 C20 C21 O4 . . . . 165.9(2) no
C19 C20 C21 N3 . . . . 160.05(18) no
C19 C20 C21 O4 . . . . -18.7(3) no
C15 C20 C21 N3 . . . . -15.4(3) no
N3 C22 C23 C24 . . . . -104.3(5) no
N3 C22 C23 O5 . . . . 74.3(3) no
C14 C22 C23 C24 . . . . 129.8(5) no
C14 C22 C23 O5 . . . . -51.6(4) no
O5 C23 C24 C25 . . . . 3.3(7) no
C22 C23 C24 C25 . . . . -178.0(4) no
C23 C24 C25 C26 . . . . -1.2(9) no
C24 C25 C26 O5 . . . . -1.3(10) no
N3 C27 C28 C29 . . . . 31.7(3) no
N3 C27 C28 C33 . . . . -149.9(2) no
C27 C28 C29 C30 . . . . 178.6(3) no
C33 C28 C29 C30 . . . . 0.1(4) no
C27 C28 C33 C32 . . . . -178.1(2) no
C29 C28 C33 C32 . . . . 0.4(4) no
C28 C29 C30 C31 . . . . -0.6(5) no
C29 C30 C31 C32 . . . . 0.8(6) no
C30 C31 C32 C33 . . . . -0.3(5) no
C31 C32 C33 C28 . . . . -0.3(4) no
